data_4031327
loop_
_publ_author_name
'Ams, Mark R.'
'Fields, Michael'
'Grabnic, Timothy'
'Janesko, Benjamin G.'
'Zeller, Matthias'
'Sheridan, Rose'
'Shay, Amanda'

_publ_section_title
;
 Unraveling the Role of Alkyl F on CH-\p Interactions and Uncovering the
 Tipping Point for Fluorophobicity.
;
_journal_issue 15
_journal_name_full 'The Journal of organic chemistry'
_journal_page_first 7764
_journal_page_last 7769
_journal_paper_doi 10.1021/acs.joc.5b01072
_journal_volume 80
_journal_year 2015
_chemical_formula_sum 'C27 H22 F6 N2 O2'
_chemical_formula_weight 520.46
_chemical_name_systematic
;
 ?
;
_space_group_crystal_system monoclinic
_space_group_IT_number 14
_space_group_name_Hall '-P 2ybc'
_space_group_name_H-M_alt 'P 1 21/c 1'
_symmetry_space_group_name_Hall '-P 2ybc'
_symmetry_space_group_name_H-M 'P 1 21/c 1'
_atom_sites_solution_hydrogens geom
_atom_sites_solution_primary direct
_atom_sites_solution_secondary difmap
_audit_creation_method SHELXL-2013
_cell_angle_alpha 90
_cell_angle_beta 99.519(2)
_cell_angle_gamma 90
_cell_formula_units_Z 4
_cell_length_a 8.7419(5)
_cell_length_b 14.4943(8)
_cell_length_c 18.8475(11)
_cell_measurement_reflns_used 9815
_cell_measurement_temperature 100(2)
_cell_measurement_theta_max 66.4531
_cell_measurement_theta_min 3.0489
_cell_volume 2355.2(2)
_computing_cell_refinement 'SAINT V8.34A (Bruker, 2014)'
_computing_data_collection 'Apex2 v2014.1-0 (Bruker, 2014)'
_computing_data_reduction 'SAINT V8.34A (Bruker, 2014)'
_computing_structure_refinement
;  
SHELXL-2013 (Sheldrick, 2013), 
SHELXLE Rev645 (H\"ubschle et al., 2011)
;
_computing_structure_solution 'SHELXS-97 (Sheldrick, 2008)'
_diffrn_ambient_temperature 100(2)
_diffrn_measured_fraction_theta_full 0.958
_diffrn_measured_fraction_theta_max 0.983
_diffrn_measurement_device_type 'Bruker AXS Prospector CCD diffractometer'
_diffrn_measurement_method 'omega and phi scans'
_diffrn_radiation_monochromator 'laterally graded multilayer (Goebel) mirror'
_diffrn_radiation_type CuK\a
_diffrn_radiation_wavelength 1.54178
_diffrn_reflns_av_R_equivalents 0.0237
_diffrn_reflns_av_unetI/netI 0.0154
_diffrn_reflns_laue_measured_fraction_full 0.958
_diffrn_reflns_laue_measured_fraction_max 0.983
_diffrn_reflns_limit_h_max 10
_diffrn_reflns_limit_h_min -10
_diffrn_reflns_limit_k_max 17
_diffrn_reflns_limit_k_min -16
_diffrn_reflns_limit_l_max 19
_diffrn_reflns_limit_l_min -22
_diffrn_reflns_number 28501
_diffrn_reflns_point_group_measured_fraction_full 0.958
_diffrn_reflns_point_group_measured_fraction_max 0.983
_diffrn_reflns_theta_full 67.679
_diffrn_reflns_theta_max 66.563
_diffrn_reflns_theta_min 3.867
_diffrn_source 'I-mu-S microsource X-ray tube'
_exptl_absorpt_coefficient_mu 1.084
_exptl_absorpt_correction_T_max 0.7528
_exptl_absorpt_correction_T_min 0.6770
_exptl_absorpt_correction_type multi-scan
_exptl_absorpt_process_details 'Apex2 v2014.1-0 (Bruker, 2014)'
_exptl_crystal_colour colourless
_exptl_crystal_density_diffrn 1.468
_exptl_crystal_description block
_exptl_crystal_F_000 1072
_exptl_crystal_size_max 0.310
_exptl_crystal_size_mid 0.290
_exptl_crystal_size_min 0.190
_refine_diff_density_max 0.248
_refine_diff_density_min -0.193
_refine_diff_density_rms 0.039
_refine_ls_extinction_coef 0.00138(12)
_refine_ls_extinction_expression Fc^*^=kFc[1+0.001xFc^2^\l^3^/sin(2\q)]^-1/4^
_refine_ls_extinction_method SHELXL
_refine_ls_goodness_of_fit_ref 1.066
_refine_ls_hydrogen_treatment constr
_refine_ls_matrix_type full
_refine_ls_number_parameters 337
_refine_ls_number_reflns 4097
_refine_ls_number_restraints 0
_refine_ls_restrained_S_all 1.066
_refine_ls_R_factor_all 0.0310
_refine_ls_R_factor_gt 0.0300
_refine_ls_shift/su_max 0.000
_refine_ls_shift/su_mean 0.000
_refine_ls_structure_factor_coef Fsqd
_refine_ls_weighting_details 'w=1/[\s^2^(Fo^2^)+(0.0320P)^2^+1.1605P] where P=(Fo^2^+2Fc^2^)/3'
_refine_ls_weighting_scheme calc
_refine_ls_wR_factor_gt 0.0749
_refine_ls_wR_factor_ref 0.0762
_reflns_Friedel_coverage 0.000
_reflns_number_gt 3953
_reflns_number_total 4097
_reflns_threshold_expression 'I > 2\s(I)'
_cod_data_source_file jo5b01072_si_006.cif
_cod_data_source_block Prosp14mz073_0m
_cod_depositor_comments 'Adding full bibliography for 4031325--4031329.cif.'
_cod_database_code 4031327
_shelx_space_group_comment
;
The symmetry employed for this shelxl refinement is uniquely defined
by the following loop, which should always be used as a source of
symmetry information in preference to the above space-group names.
They are only intended as comments.
;
_shelx_estimated_absorpt_t_min 0.730
_shelx_estimated_absorpt_t_max 0.820
_shelxl_version_number 2013-4

loop_
_space_group_symop_operation_xyz
'x, y, z'
'-x, y+1/2, -z+1/2'
'-x, -y, -z'
'x, -y-1/2, z-1/2'

loop_
_atom_site_label
_atom_site_type_symbol
_atom_site_fract_x
_atom_site_fract_y
_atom_site_fract_z
_atom_site_U_iso_or_equiv
_atom_site_adp_type
_atom_site_occupancy
_atom_site_site_symmetry_order
_atom_site_calc_flag
_atom_site_refinement_flags_posn
_atom_site_refinement_flags_adp
C1 C -0.18900(13) 0.98589(8) 0.32600(6) 0.0173(2) Uani 1 1 d . .
H1A H -0.2579 1.0135 0.2845 0.021 Uiso 1 1 calc R U
H1B H -0.2447 0.9866 0.3676 0.021 Uiso 1 1 calc R U
C2 C -0.07898(13) 0.84585(8) 0.37608(6) 0.0173(2) Uani 1 1 d . .
H2A H -0.0336 0.7862 0.3645 0.021 Uiso 1 1 calc R U
H2B H -0.1577 0.8329 0.4070 0.021 Uiso 1 1 calc R U
C3 C 0.04754(13) 0.90593(8) 0.41699(6) 0.0157(2) Uani 1 1 d . .
C4 C 0.15386(14) 0.86852(8) 0.47262(6) 0.0167(2) Uani 1 1 d . .
H4 H 0.1425 0.8059 0.4858 0.020 Uiso 1 1 calc R U
C5 C 0.27582(14) 0.91957(9) 0.50944(6) 0.0176(3) Uani 1 1 d . .
C6 C 0.28948(14) 1.01161(8) 0.48935(6) 0.0176(3) Uani 1 1 d . .
H6 H 0.3728 1.0479 0.5133 0.021 Uiso 1 1 calc R U
C7 C 0.18322(14) 1.05065(8) 0.43497(6) 0.0168(2) Uani 1 1 d . .
H7 H 0.1938 1.1135 0.4224 0.020 Uiso 1 1 calc R U
C8 C 0.06120(13) 0.99865(8) 0.39853(6) 0.0149(2) Uani 1 1 d . .
C9 C 0.38923(15) 0.87526(9) 0.56853(7) 0.0223(3) Uani 1 1 d . .
H9A H 0.4471 0.8269 0.5481 0.033 Uiso 1 1 calc R U
H9B H 0.3327 0.8480 0.6041 0.033 Uiso 1 1 calc R U
H9C H 0.4616 0.9220 0.5918 0.033 Uiso 1 1 calc R U
C10 C 0.01455(14) 1.05374(8) 0.27554(6) 0.0162(2) Uani 1 1 d . .
H10A H 0.1217 1.0779 0.2870 0.019 Uiso 1 1 calc R U
H10B H -0.0488 1.0999 0.2450 0.019 Uiso 1 1 calc R U
C11 C 0.01581(13) 0.96447(8) 0.23380(6) 0.0150(2) Uani 1 1 d . .
C12 C 0.09694(13) 0.95835(8) 0.17616(6) 0.0155(2) Uani 1 1 d . .
H12 H 0.1502 1.0112 0.1630 0.019 Uiso 1 1 calc R U
C13 C 0.10204(13) 0.87726(8) 0.13743(6) 0.0160(2) Uani 1 1 d . .
C14 C 0.02677(13) 0.79903(8) 0.15819(6) 0.0171(2) Uani 1 1 d . .
H14 H 0.0314 0.7424 0.1333 0.021 Uiso 1 1 calc R U
C15 C -0.05437(13) 0.80438(8) 0.21508(6) 0.0165(2) Uani 1 1 d . .
H15 H -0.1053 0.7510 0.2289 0.020 Uiso 1 1 calc R U
C16 C -0.06278(13) 0.88674(8) 0.25249(6) 0.0147(2) Uani 1 1 d . .
C17 C 0.18267(14) 0.87706(8) 0.07344(6) 0.0174(3) Uani 1 1 d . .
C18 C 0.09416(15) 0.87745(8) 0.00398(7) 0.0212(3) Uani 1 1 d . .
C19 C 0.16993(17) 0.88637(9) -0.05520(7) 0.0263(3) Uani 1 1 d . .
H19 H 0.1104 0.8860 -0.1022 0.032 Uiso 1 1 calc R U
C20 C 0.32939(18) 0.89579(9) -0.04742(7) 0.0288(3) Uani 1 1 d . .
H20 H 0.3780 0.9025 -0.0886 0.035 Uiso 1 1 calc R U
C21 C 0.41752(16) 0.89536(9) 0.02062(7) 0.0256(3) Uani 1 1 d . .
H21 H 0.5270 0.9020 0.0264 0.031 Uiso 1 1 calc R U
C22 C 0.34459(15) 0.88511(8) 0.08078(7) 0.0196(3) Uani 1 1 d . .
C23 C 0.44963(14) 0.88276(8) 0.15150(7) 0.0200(3) Uani 1 1 d . .
C24 C -0.08030(16) 0.86962(9) -0.00680(7) 0.0266(3) Uani 1 1 d . .
H24A H -0.1231 0.8804 -0.0575 0.040 Uiso 1 1 calc R U
H24B H -0.1218 0.9157 0.0230 0.040 Uiso 1 1 calc R U
H24C H -0.1093 0.8077 0.0071 0.040 Uiso 1 1 calc R U
C25 C 0.50365(13) 0.80383(8) 0.26326(6) 0.0172(3) Uani 1 1 d . .
H25 H 0.6019 0.8393 0.2637 0.021 Uiso 1 1 calc R U
C26 C 0.41965(15) 0.84046(10) 0.32193(7) 0.0243(3) Uani 1 1 d . .
C27 C 0.54024(15) 0.70149(9) 0.27021(7) 0.0222(3) Uani 1 1 d . .
N1 N -0.15503(11) 0.88995(7) 0.30888(5) 0.0158(2) Uani 1 1 d . .
N2 N -0.04828(11) 1.04166(7) 0.34287(5) 0.0160(2) Uani 1 1 d . .
O1 O 0.40577(9) 0.81594(6) 0.19578(4) 0.01750(19) Uani 1 1 d . .
O2 O 0.56264(11) 0.92959(7) 0.16810(5) 0.0333(2) Uani 1 1 d . .
F1 F 0.39391(10) 0.93060(6) 0.31224(5) 0.0382(2) Uani 1 1 d . .
F2 F 0.28383(9) 0.79992(6) 0.32257(4) 0.0341(2) Uani 1 1 d . .
F3 F 0.50589(10) 0.82913(7) 0.38673(4) 0.0381(2) Uani 1 1 d . .
F4 F 0.41527(10) 0.64880(6) 0.26868(4) 0.0330(2) Uani 1 1 d . .
F5 F 0.63638(11) 0.68331(6) 0.33129(5) 0.0384(2) Uani 1 1 d . .
F6 F 0.61091(9) 0.67436(6) 0.21608(4) 0.0306(2) Uani 1 1 d . .

loop_
_atom_site_aniso_label
_atom_site_aniso_U_11
_atom_site_aniso_U_22
_atom_site_aniso_U_33
_atom_site_aniso_U_23
_atom_site_aniso_U_13
_atom_site_aniso_U_12
C1 0.0155(6) 0.0176(6) 0.0186(6) -0.0010(5) 0.0019(4) 0.0019(5)
C2 0.0175(6) 0.0164(6) 0.0177(6) 0.0021(5) 0.0025(5) -0.0017(5)
C3 0.0157(6) 0.0174(6) 0.0149(6) -0.0010(5) 0.0051(4) 0.0000(5)
C4 0.0195(6) 0.0152(6) 0.0162(6) 0.0020(4) 0.0053(5) 0.0014(5)
C5 0.0178(6) 0.0215(6) 0.0140(6) -0.0008(5) 0.0040(5) 0.0034(5)
C6 0.0166(6) 0.0197(6) 0.0166(6) -0.0036(5) 0.0026(4) -0.0012(5)
C7 0.0205(6) 0.0139(6) 0.0165(6) -0.0013(4) 0.0050(5) 0.0001(5)
C8 0.0163(6) 0.0157(6) 0.0133(6) -0.0011(4) 0.0040(4) 0.0027(4)
C9 0.0224(6) 0.0237(6) 0.0196(6) 0.0016(5) -0.0004(5) 0.0030(5)
C10 0.0195(6) 0.0129(6) 0.0157(6) 0.0010(4) 0.0010(4) 0.0005(4)
C11 0.0141(5) 0.0140(6) 0.0152(6) 0.0012(4) -0.0028(4) 0.0012(4)
C12 0.0167(5) 0.0133(5) 0.0152(6) 0.0021(4) -0.0010(4) -0.0012(4)
C13 0.0154(6) 0.0169(6) 0.0141(6) 0.0005(4) -0.0019(4) 0.0012(4)
C14 0.0180(6) 0.0135(6) 0.0185(6) -0.0025(5) -0.0010(5) 0.0005(4)
C15 0.0146(5) 0.0128(6) 0.0211(6) 0.0009(5) -0.0001(5) -0.0021(4)
C16 0.0118(5) 0.0161(6) 0.0147(6) 0.0010(4) -0.0019(4) 0.0012(4)
C17 0.0256(6) 0.0099(5) 0.0166(6) -0.0004(4) 0.0031(5) 0.0005(5)
C18 0.0325(7) 0.0122(6) 0.0176(6) -0.0008(5) 0.0001(5) 0.0023(5)
C19 0.0459(8) 0.0174(6) 0.0143(6) -0.0002(5) 0.0015(6) 0.0015(6)
C20 0.0477(8) 0.0222(7) 0.0198(7) 0.0017(5) 0.0155(6) -0.0005(6)
C21 0.0318(7) 0.0218(7) 0.0256(7) 0.0015(5) 0.0115(6) -0.0022(5)
C22 0.0265(6) 0.0141(6) 0.0188(6) 0.0006(5) 0.0055(5) -0.0008(5)
C23 0.0207(6) 0.0188(6) 0.0215(6) 0.0007(5) 0.0071(5) -0.0019(5)
C24 0.0334(7) 0.0238(7) 0.0192(6) -0.0014(5) -0.0057(5) 0.0027(6)
C25 0.0144(5) 0.0207(6) 0.0155(6) -0.0008(5) -0.0007(4) -0.0036(5)
C26 0.0192(6) 0.0332(7) 0.0191(6) -0.0051(5) -0.0012(5) 0.0004(5)
C27 0.0214(6) 0.0236(7) 0.0193(6) -0.0014(5) -0.0033(5) -0.0029(5)
N1 0.0145(5) 0.0156(5) 0.0171(5) 0.0005(4) 0.0022(4) 0.0003(4)
N2 0.0170(5) 0.0148(5) 0.0157(5) 0.0003(4) 0.0012(4) 0.0019(4)
O1 0.0170(4) 0.0194(4) 0.0153(4) 0.0011(3) 0.0002(3) -0.0036(3)
O2 0.0293(5) 0.0355(6) 0.0331(5) 0.0086(4) -0.0005(4) -0.0157(4)
F1 0.0403(5) 0.0331(5) 0.0404(5) -0.0147(4) 0.0038(4) 0.0087(4)
F2 0.0202(4) 0.0559(6) 0.0276(4) -0.0031(4) 0.0083(3) -0.0030(4)
F3 0.0308(4) 0.0640(6) 0.0173(4) -0.0094(4) -0.0025(3) 0.0063(4)
F4 0.0369(5) 0.0244(4) 0.0367(5) 0.0009(3) 0.0030(4) -0.0137(3)
F5 0.0477(5) 0.0286(4) 0.0306(5) 0.0023(3) -0.0178(4) 0.0044(4)
F6 0.0271(4) 0.0298(4) 0.0343(4) -0.0096(3) 0.0028(3) 0.0055(3)

loop_
_atom_type_symbol
_atom_type_description
_atom_type_scat_dispersion_real
_atom_type_scat_dispersion_imag
_atom_type_scat_source
C C 0.0181 0.0091 'International Tables Vol C Tables 4.2.6.8 and 6.1.1.4'
H H 0.0000 0.0000 'International Tables Vol C Tables 4.2.6.8 and 6.1.1.4'
N N 0.0311 0.0180 'International Tables Vol C Tables 4.2.6.8 and 6.1.1.4'
O O 0.0492 0.0322 'International Tables Vol C Tables 4.2.6.8 and 6.1.1.4'
F F 0.0727 0.0534 'International Tables Vol C Tables 4.2.6.8 and 6.1.1.4'

loop_
_geom_angle_atom_site_label_1
_geom_angle_atom_site_label_2
_geom_angle_atom_site_label_3
_geom_angle
N2 C1 N1 112.19(9)
N2 C1 H1A 109.2
N1 C1 H1A 109.2
N2 C1 H1B 109.2
N1 C1 H1B 109.2
H1A C1 H1B 107.9
N1 C2 C3 112.05(10)
N1 C2 H2A 109.2
C3 C2 H2A 109.2
N1 C2 H2B 109.2
C3 C2 H2B 109.2
H2A C2 H2B 107.9
C4 C3 C8 119.23(11)
C4 C3 C2 120.01(11)
C8 C3 C2 120.74(10)
C5 C4 C3 122.14(11)
C5 C4 H4 118.9
C3 C4 H4 118.9
C4 C5 C6 117.85(11)
C4 C5 C9 120.00(11)
C6 C5 C9 122.14(11)
C7 C6 C5 120.91(11)
C7 C6 H6 119.5
C5 C6 H6 119.5
C6 C7 C8 120.64(11)
C6 C7 H7 119.7
C8 C7 H7 119.7
C7 C8 C3 119.20(11)
C7 C8 N2 119.23(10)
C3 C8 N2 121.57(10)
C5 C9 H9A 109.5
C5 C9 H9B 109.5
H9A C9 H9B 109.5
C5 C9 H9C 109.5
H9A C9 H9C 109.5
H9B C9 H9C 109.5
N2 C10 C11 112.41(9)
N2 C10 H10A 109.1
C11 C10 H10A 109.1
N2 C10 H10B 109.1
C11 C10 H10B 109.1
H10A C10 H10B 107.9
C16 C11 C12 118.71(11)
C16 C11 C10 120.83(10)
C12 C11 C10 120.46(10)
C13 C12 C11 121.87(11)
C13 C12 H12 119.1
C11 C12 H12 119.1
C12 C13 C14 118.79(11)
C12 C13 C17 119.11(10)
C14 C13 C17 122.06(10)
C15 C14 C13 119.81(11)
C15 C14 H14 120.1
C13 C14 H14 120.1
C14 C15 C16 121.14(11)
C14 C15 H15 119.4
C16 C15 H15 119.4
C15 C16 C11 119.62(11)
C15 C16 N1 118.99(10)
C11 C16 N1 121.38(10)
C22 C17 C18 118.80(11)
C22 C17 C13 121.52(11)
C18 C17 C13 119.41(11)
C19 C18 C17 118.96(12)
C19 C18 C24 120.16(11)
C17 C18 C24 120.87(11)
C20 C19 C18 121.85(12)
C20 C19 H19 119.1
C18 C19 H19 119.1
C21 C20 C19 119.66(12)
C21 C20 H20 120.2
C19 C20 H20 120.2
C20 C21 C22 119.60(13)
C20 C21 H21 120.2
C22 C21 H21 120.2
C21 C22 C17 121.11(12)
C21 C22 C23 115.61(11)
C17 C22 C23 123.28(11)
O2 C23 O1 122.83(12)
O2 C23 C22 125.55(11)
O1 C23 C22 111.55(10)
C18 C24 H24A 109.5
C18 C24 H24B 109.5
H24A C24 H24B 109.5
C18 C24 H24C 109.5
H24A C24 H24C 109.5
H24B C24 H24C 109.5
O1 C25 C27 106.55(9)
O1 C25 C26 108.41(10)
C27 C25 C26 113.48(11)
O1 C25 H25 109.4
C27 C25 H25 109.4
C26 C25 H25 109.4
F2 C26 F1 107.71(11)
F2 C26 F3 107.94(11)
F1 C26 F3 107.62(11)
F2 C26 C25 113.11(11)
F1 C26 C25 109.48(11)
F3 C26 C25 110.78(10)
F4 C27 F5 107.66(11)
F4 C27 F6 107.25(10)
F5 C27 F6 107.20(11)
F4 C27 C25 113.50(11)
F5 C27 C25 111.16(10)
F6 C27 C25 109.81(10)
C16 N1 C1 110.59(9)
C16 N1 C2 113.11(9)
C1 N1 C2 107.49(9)
C8 N2 C1 110.67(9)
C8 N2 C10 112.41(9)
C1 N2 C10 107.36(9)
C23 O1 C25 116.33(9)

loop_
_geom_bond_atom_site_label_1
_geom_bond_atom_site_label_2
_geom_bond_distance
C1 N2 1.4623(15)
C1 N1 1.4688(15)
C1 H1A 0.9900
C1 H1B 0.9900
C2 N1 1.4751(15)
C2 C3 1.5147(16)
C2 H2A 0.9900
C2 H2B 0.9900
C3 C4 1.3910(17)
C3 C8 1.3983(17)
C4 C5 1.3861(17)
C4 H4 0.9500
C5 C6 1.3972(18)
C5 C9 1.5069(17)
C6 C7 1.3852(17)
C6 H6 0.9500
C7 C8 1.3911(17)
C7 H7 0.9500
C8 N2 1.4398(15)
C9 H9A 0.9800
C9 H9B 0.9800
C9 H9C 0.9800
C10 N2 1.4742(15)
C10 C11 1.5152(16)
C10 H10A 0.9900
C10 H10B 0.9900
C11 C16 1.3948(16)
C11 C12 1.3951(17)
C12 C13 1.3882(17)
C12 H12 0.9500
C13 C14 1.3989(17)
C13 C17 1.4940(16)
C14 C15 1.3820(17)
C14 H14 0.9500
C15 C16 1.3946(17)
C15 H15 0.9500
C16 N1 1.4372(15)
C17 C22 1.4042(18)
C17 C18 1.4063(17)
C18 C19 1.3942(19)
C18 C24 1.5092(19)
C19 C20 1.384(2)
C19 H19 0.9500
C20 C21 1.382(2)
C20 H20 0.9500
C21 C22 1.3977(18)
C21 H21 0.9500
C22 C23 1.4887(18)
C23 O2 1.1968(16)
C23 O1 1.3739(15)
C24 H24A 0.9800
C24 H24B 0.9800
C24 H24C 0.9800
C25 O1 1.4214(14)
C25 C27 1.5185(18)
C25 C26 1.5206(17)
C25 H25 1.0000
C26 F2 1.3266(16)
C26 F1 1.3332(17)
C26 F3 1.3350(15)
C27 F4 1.3293(15)
C27 F5 1.3346(15)
C27 F6 1.3362(15)

loop_
_geom_torsion_atom_site_label_1
_geom_torsion_atom_site_label_2
_geom_torsion_atom_site_label_3
_geom_torsion_atom_site_label_4
_geom_torsion
N1 C2 C3 C4 -165.89(10)
N1 C2 C3 C8 12.71(15)
C8 C3 C4 C5 -1.62(17)
C2 C3 C4 C5 177.00(11)
C3 C4 C5 C6 0.39(17)
C3 C4 C5 C9 -179.04(11)
C4 C5 C6 C7 0.78(17)
C9 C5 C6 C7 -179.80(11)
C5 C6 C7 C8 -0.70(18)
C6 C7 C8 C3 -0.55(17)
C6 C7 C8 N2 179.25(10)
C4 C3 C8 C7 1.68(17)
C2 C3 C8 C7 -176.93(10)
C4 C3 C8 N2 -178.12(10)
C2 C3 C8 N2 3.27(16)
N2 C10 C11 C16 11.52(15)
N2 C10 C11 C12 -167.96(10)
C16 C11 C12 C13 -0.33(17)
C10 C11 C12 C13 179.16(10)
C11 C12 C13 C14 -1.66(17)
C11 C12 C13 C17 176.19(10)
C12 C13 C14 C15 1.83(17)
C17 C13 C14 C15 -175.96(11)
C13 C14 C15 C16 -0.02(17)
C14 C15 C16 C11 -2.00(17)
C14 C15 C16 N1 176.90(10)
C12 C11 C16 C15 2.15(16)
C10 C11 C16 C15 -177.34(10)
C12 C11 C16 N1 -176.72(10)
C10 C11 C16 N1 3.79(16)
C12 C13 C17 C22 69.81(15)
C14 C13 C17 C22 -112.42(13)
C12 C13 C17 C18 -104.20(13)
C14 C13 C17 C18 73.58(15)
C22 C17 C18 C19 -0.38(17)
C13 C17 C18 C19 173.79(11)
C22 C17 C18 C24 -179.59(11)
C13 C17 C18 C24 -5.43(17)
C17 C18 C19 C20 -0.68(19)
C24 C18 C19 C20 178.54(12)
C18 C19 C20 C21 0.8(2)
C19 C20 C21 C22 0.2(2)
C20 C21 C22 C17 -1.28(19)
C20 C21 C22 C23 178.29(11)
C18 C17 C22 C21 1.36(18)
C13 C17 C22 C21 -172.68(11)
C18 C17 C22 C23 -178.18(11)
C13 C17 C22 C23 7.78(18)
C21 C22 C23 O2 39.39(19)
C17 C22 C23 O2 -141.05(14)
C21 C22 C23 O1 -137.62(11)
C17 C22 C23 O1 41.93(16)
O1 C25 C26 F2 57.54(14)
C27 C25 C26 F2 -60.63(14)
O1 C25 C26 F1 -62.58(12)
C27 C25 C26 F1 179.25(10)
O1 C25 C26 F3 178.88(10)
C27 C25 C26 F3 60.72(14)
O1 C25 C27 F4 -60.49(13)
C26 C25 C27 F4 58.74(14)
O1 C25 C27 F5 177.98(10)
C26 C25 C27 F5 -62.79(14)
O1 C25 C27 F6 59.52(12)
C26 C25 C27 F6 178.76(9)
C15 C16 N1 C1 -162.39(10)
C11 C16 N1 C1 16.49(14)
C15 C16 N1 C2 77.00(13)
C11 C16 N1 C2 -104.12(12)
N2 C1 N1 C16 -54.05(12)
N2 C1 N1 C2 69.86(11)
C3 C2 N1 C16 76.16(12)
C3 C2 N1 C1 -46.21(12)
C7 C8 N2 C1 -163.58(10)
C3 C8 N2 C1 16.22(14)
C7 C8 N2 C10 76.38(13)
C3 C8 N2 C10 -103.82(12)
N1 C1 N2 C8 -53.34(12)
N1 C1 N2 C10 69.68(11)
C11 C10 N2 C8 76.62(12)
C11 C10 N2 C1 -45.32(12)
O2 C23 O1 C25 -0.77(17)
C22 C23 O1 C25 176.34(10)
C27 C25 O1 C23 -128.83(11)
C26 C25 O1 C23 108.68(11)
